data_4331596
loop_
_publ_author_name
'Sumit Chakraborty'
'Jie Zhang'
'Yogi J. Patel'
'Jeanette A. Krause'
'Hairong Guan'

_publ_contact_author_address
;     Department of Chemistry
      University of Cincinnati
      Cincinnati, OH 45221-0172 USA
;
_publ_contact_author_email Hairong.Guan@uc.edu
_publ_contact_author_fax '513 556 9239'
_publ_contact_author_name 'Dr. Hairong Guan'
_publ_contact_author_phone '513 556 6377'
_publ_section_title
;
 Pincer-Ligated Nickel Hydridoborate Complexes: the Dormant Species in
 Catalytic Reduction of Carbon Dioxide with Boranes
;
_journal_name_full 'Inorganic Chemistry'
_journal_page_first 37
_journal_page_last 47
_journal_paper_doi 10.1021/ic300587b
_journal_volume 52
_journal_year 2013
_chemical_formula_moiety 'C26 H43 B Ni O2 P2'
_chemical_formula_sum 'C26 H43 B Ni O2 P2'
_chemical_formula_weight 519.06
_chemical_name_systematic
; 
 ? 
;
_space_group_IT_number 2
_symmetry_cell_setting triclinic
_symmetry_space_group_name_Hall '-P 1'
_symmetry_space_group_name_H-M 'P -1'
_atom_sites_solution_hydrogens mixed
_atom_sites_solution_primary direct
_atom_sites_solution_secondary difmap
_audit_creation_method SHELXL-97
_cell_angle_alpha 81.7420(10)
_cell_angle_beta 86.5720(10)
_cell_angle_gamma 83.2800(10)
_cell_formula_units_Z 2
_cell_length_a 8.72540(10)
_cell_length_b 10.5060(2)
_cell_length_c 14.5596(2)
_cell_measurement_reflns_used 6385
_cell_measurement_temperature 150(2)
_cell_measurement_theta_max 67.76
_cell_measurement_theta_min 3.07
_cell_volume 1310.50(3)
_computing_cell_refinement 'Bruker SAINT v7.66A'
_computing_data_collection 'Bruker SMART v5.634'
_computing_data_reduction 'Bruker SAINT v7.66A'
_computing_molecular_graphics 'Bruker SHELXTL v6.14'
_computing_publication_material 'Bruker SHELXTL v6.14'
_computing_structure_refinement 'Bruker SHELXTL v6.14'
_computing_structure_solution 'Bruker SHELXTL v6.14'
_diffrn_ambient_temperature 150(2)
_diffrn_measured_fraction_theta_full 0.948
_diffrn_measured_fraction_theta_max 0.948
_diffrn_measurement_device_type 'Bruker SMART6000 CCD'
_diffrn_measurement_method '\w scans'
_diffrn_radiation_monochromator graphite
_diffrn_radiation_source 'fine-focus sealed tube'
_diffrn_radiation_type CuK\a
_diffrn_radiation_wavelength 1.54178
_diffrn_reflns_av_R_equivalents 0.0244
_diffrn_reflns_av_sigmaI/netI 0.0295
_diffrn_reflns_limit_h_max 9
_diffrn_reflns_limit_h_min -10
_diffrn_reflns_limit_k_max 12
_diffrn_reflns_limit_k_min -12
_diffrn_reflns_limit_l_max 17
_diffrn_reflns_limit_l_min -17
_diffrn_reflns_number 11353
_diffrn_reflns_theta_full 68.12
_diffrn_reflns_theta_max 68.12
_diffrn_reflns_theta_min 3.07
_exptl_absorpt_coefficient_mu 2.371
_exptl_absorpt_correction_T_max 0.8708
_exptl_absorpt_correction_T_min 0.7640
_exptl_absorpt_correction_type multi-scan
_exptl_absorpt_process_details 'SADABS v2008/1 (Sheldrick)'
_exptl_crystal_colour orange-yellow
_exptl_crystal_density_diffrn 1.315
_exptl_crystal_description 'rectangular block'
_exptl_crystal_F_000 556
_exptl_crystal_size_max 0.12
_exptl_crystal_size_mid 0.09
_exptl_crystal_size_min 0.06
_refine_diff_density_max 0.487
_refine_diff_density_min -0.292
_refine_diff_density_rms 0.066
_refine_ls_extinction_method none
_refine_ls_goodness_of_fit_ref 1.052
_refine_ls_hydrogen_treatment mixed
_refine_ls_matrix_type full
_refine_ls_number_parameters 319
_refine_ls_number_reflns 4546
_refine_ls_number_restraints 0
_refine_ls_restrained_S_all 1.052
_refine_ls_R_factor_all 0.0452
_refine_ls_R_factor_gt 0.0389
_refine_ls_shift/su_max 0.000
_refine_ls_shift/su_mean 0.000
_refine_ls_structure_factor_coef Fsqd
_refine_ls_weighting_details 'calc w=1/[\s^2^(Fo^2^)+(0.0633P)^2^+0.4599P] where P=(Fo^2^+2Fc^2^)/3'
_refine_ls_weighting_scheme calc
_refine_ls_wR_factor_gt 0.0999
_refine_ls_wR_factor_ref 0.1043
_reflns_number_gt 3959
_reflns_number_total 4546
_reflns_threshold_expression >2\s(I)
_cod_data_source_file ic300587b_si_002_4.cif
_cod_data_source_block 2C
_cod_database_code 4331596

loop_
_symmetry_equiv_pos_as_xyz
'x, y, z'
'-x, -y, -z'

loop_
_atom_site_label
_atom_site_type_symbol
_atom_site_fract_x
_atom_site_fract_y
_atom_site_fract_z
_atom_site_U_iso_or_equiv
_atom_site_adp_type
_atom_site_occupancy
_atom_site_symmetry_multiplicity
_atom_site_calc_flag
_atom_site_refinement_flags
_atom_site_disorder_assembly
_atom_site_disorder_group
Ni Ni 0.21236(4) 0.25727(3) 0.22013(2) 0.02088(12) Uani 1 1 d . . .
P1 P 0.29003(6) 0.06052(5) 0.27362(4) 0.02266(14) Uani 1 1 d . . .
P2 P 0.12527(6) 0.45803(5) 0.21362(4) 0.02071(14) Uani 1 1 d . . .
O1 O 0.36847(18) 0.06306(14) 0.37369(10) 0.0263(3) Uani 1 1 d . . .
O2 O 0.20472(18) 0.51353(14) 0.29826(10) 0.0256(3) Uani 1 1 d . . .
C1 C 0.2880(2) 0.2882(2) 0.33312(14) 0.0211(4) Uani 1 1 d . . .
C2 C 0.3580(2) 0.1892(2) 0.39611(14) 0.0228(4) Uani 1 1 d . . .
C3 C 0.4143(3) 0.2088(2) 0.47944(15) 0.0259(5) Uani 1 1 d . . .
H3A H 0.4630 0.1389 0.5200 0.031 Uiso 1 1 calc R . .
C4 C 0.3972(3) 0.3339(2) 0.50174(15) 0.0282(5) Uani 1 1 d . . .
H4A H 0.4341 0.3495 0.5587 0.034 Uiso 1 1 calc R . .
C5 C 0.3269(3) 0.4370(2) 0.44213(15) 0.0258(5) Uani 1 1 d . . .
H5A H 0.3146 0.5223 0.4580 0.031 Uiso 1 1 calc R . .
C6 C 0.2754(2) 0.4116(2) 0.35917(14) 0.0223(4) Uani 1 1 d . . .
C7 C 0.4425(3) -0.0245(2) 0.20793(15) 0.0302(5) Uani 1 1 d . . .
H7A H 0.4024 -0.0307 0.1460 0.036 Uiso 1 1 calc R . .
C8 C 0.5855(3) 0.0492(3) 0.1911(2) 0.0415(6) Uani 1 1 d . . .
H8A H 0.5659 0.1275 0.1449 0.050 Uiso 1 1 calc R . .
H8B H 0.6157 0.0753 0.2496 0.050 Uiso 1 1 calc R . .
C9 C 0.7100(4) -0.0469(3) 0.1545(2) 0.0513(7) Uani 1 1 d . . .
H9A H 0.8134 -0.0313 0.1721 0.062 Uiso 1 1 calc R . .
H9B H 0.7092 -0.0397 0.0860 0.062 Uiso 1 1 calc R . .
C10 C 0.6701(3) -0.1803(3) 0.1998(2) 0.0499(7) Uani 1 1 d . . .
H10A H 0.7483 -0.2198 0.2451 0.060 Uiso 1 1 calc R . .
H10B H 0.6679 -0.2382 0.1521 0.060 Uiso 1 1 calc R . .
C11 C 0.5100(3) -0.1605(2) 0.24939(18) 0.0397(6) Uani 1 1 d . . .
H11A H 0.4442 -0.2263 0.2372 0.048 Uiso 1 1 calc R . .
H11B H 0.5194 -0.1660 0.3173 0.048 Uiso 1 1 calc R . .
C12 C 0.1374(3) -0.0441(2) 0.30427(16) 0.0293(5) Uani 1 1 d . . .
H12A H 0.1073 -0.0727 0.2459 0.035 Uiso 1 1 calc R . .
C13 C 0.1700(3) -0.1660(2) 0.37615(18) 0.0414(6) Uani 1 1 d . . .
H13A H 0.2279 -0.1472 0.4282 0.050 Uiso 1 1 calc R . .
H13B H 0.2295 -0.2371 0.3471 0.050 Uiso 1 1 calc R . .
C14 C 0.0067(4) -0.2004(3) 0.4096(2) 0.0576(8) Uani 1 1 d . . .
H14A H -0.0265 -0.2634 0.3725 0.069 Uiso 1 1 calc R . .
H14B H 0.0061 -0.2390 0.4758 0.069 Uiso 1 1 calc R . .
C15 C -0.1010(4) -0.0756(3) 0.3972(2) 0.0499(7) Uani 1 1 d . . .
H15A H -0.1414 -0.0525 0.4583 0.060 Uiso 1 1 calc R . .
H15B H -0.1895 -0.0853 0.3601 0.060 Uiso 1 1 calc R . .
C16 C -0.0067(3) 0.0289(3) 0.34661(19) 0.0400(6) Uani 1 1 d . . .
H16A H 0.0231 0.0844 0.3906 0.048 Uiso 1 1 calc R . .
H16B H -0.0669 0.0839 0.2973 0.048 Uiso 1 1 calc R . .
C17 C 0.1667(3) 0.5739(2) 0.11313(15) 0.0257(5) Uani 1 1 d . . .
H17A H 0.1126 0.5520 0.0598 0.031 Uiso 1 1 calc R . .
C18 C 0.3400(3) 0.5691(3) 0.0852(2) 0.0443(7) Uani 1 1 d . . .
H18A H 0.4028 0.5514 0.1410 0.053 Uiso 1 1 calc R . .
H18B H 0.3708 0.5005 0.0455 0.053 Uiso 1 1 calc R . .
C19 C 0.3625(4) 0.7016(3) 0.0319(2) 0.0515(7) Uani 1 1 d . . .
H19A H 0.3902 0.6946 -0.0342 0.062 Uiso 1 1 calc R . .
H19B H 0.4463 0.7389 0.0583 0.062 Uiso 1 1 calc R . .
C20 C 0.2102(3) 0.7866(3) 0.04099(19) 0.0425(6) Uani 1 1 d . . .
H20A H 0.1541 0.7975 -0.0172 0.051 Uiso 1 1 calc R . .
H20B H 0.2285 0.8730 0.0547 0.051 Uiso 1 1 calc R . .
C21 C 0.1176(3) 0.7165(2) 0.12113(16) 0.0320(5) Uani 1 1 d . . .
H21A H 0.1446 0.7383 0.1817 0.038 Uiso 1 1 calc R . .
H21B H 0.0052 0.7385 0.1137 0.038 Uiso 1 1 calc R . .
C22 C -0.0789(3) 0.4940(2) 0.24194(16) 0.0277(5) Uani 1 1 d . B .
H22A H -0.1007 0.5890 0.2444 0.033 Uiso 1 1 calc R . .
C23 C -0.1303(3) 0.4217(3) 0.33634(17) 0.0382(6) Uani 1 1 d . . .
H23A H -0.0670 0.3374 0.3512 0.046 Uiso 1 1 calc R A 1
H23B H -0.1257 0.4741 0.3872 0.046 Uiso 1 1 calc R A 1
C24A C -0.293(2) 0.4044(10) 0.3185(12) 0.052(3) Uani 0.55 1 d P B 1
H24A H -0.3618 0.4860 0.3212 0.062 Uiso 0.55 1 calc PR B 1
H24B H -0.3325 0.3358 0.3648 0.062 Uiso 0.55 1 calc PR B 1
C25A C -0.2855(7) 0.3649(6) 0.2195(4) 0.0433(12) Uani 0.55 1 d P B 1
H25A H -0.2391 0.2744 0.2190 0.052 Uiso 0.55 1 calc PR B 1
H25B H -0.3889 0.3762 0.1929 0.052 Uiso 0.55 1 calc PR B 1
C24B C -0.280(2) 0.3578(11) 0.3246(17) 0.051(3) Uani 0.45 1 d P B 2
H24C H -0.2565 0.2645 0.3196 0.061 Uiso 0.45 1 calc PR B 2
H24D H -0.3566 0.3691 0.3766 0.061 Uiso 0.45 1 calc PR B 2
C25B C -0.3346(7) 0.4321(8) 0.2363(5) 0.0429(15) Uani 0.45 1 d P B 2
H25C H -0.3931 0.5153 0.2477 0.051 Uiso 0.45 1 calc PR B 2
H25D H -0.4031 0.3824 0.2069 0.051 Uiso 0.45 1 calc PR B 2
C26 C -0.1848(3) 0.4576(2) 0.16993(18) 0.0364(6) Uani 1 1 d . . .
H26A H -0.2478 0.5359 0.1409 0.044 Uiso 1 1 calc R B 1
H26B H -0.1215 0.4181 0.1205 0.044 Uiso 1 1 calc R B 1
B1 B 0.1764(4) 0.2286(3) 0.07794(19) 0.0356(7) Uani 1 1 d . . .
H1 H 0.192(3) 0.132(3) 0.0525(19) 0.043 Uiso 1 1 d . . .
H2 H 0.118(3) 0.310(3) 0.0241(19) 0.043 Uiso 1 1 d . . .
H3 H 0.291(3) 0.256(3) 0.0987(19) 0.043 Uiso 1 1 d . . .
H4 H 0.091(3) 0.221(3) 0.1524(19) 0.043 Uiso 1 1 d . . .

loop_
_atom_site_aniso_label
_atom_site_aniso_U_11
_atom_site_aniso_U_22
_atom_site_aniso_U_33
_atom_site_aniso_U_23
_atom_site_aniso_U_13
_atom_site_aniso_U_12
Ni 0.0240(2) 0.0177(2) 0.0204(2) -0.00276(14) -0.00295(14) 0.00107(14)
P1 0.0279(3) 0.0176(3) 0.0217(3) -0.0016(2) -0.0039(2) 0.0008(2)
P2 0.0218(3) 0.0179(3) 0.0218(3) -0.0031(2) -0.0009(2) 0.0008(2)
O1 0.0347(9) 0.0192(8) 0.0247(8) -0.0006(6) -0.0082(6) -0.0005(6)
O2 0.0308(9) 0.0194(7) 0.0266(8) -0.0043(6) -0.0061(6) 0.0014(6)
C1 0.0191(11) 0.0248(11) 0.0196(10) -0.0024(8) -0.0001(8) -0.0046(8)
C2 0.0227(11) 0.0221(11) 0.0235(11) -0.0032(8) 0.0007(8) -0.0033(8)
C3 0.0269(12) 0.0285(12) 0.0217(11) 0.0014(9) -0.0039(8) -0.0048(9)
C4 0.0306(13) 0.0337(13) 0.0223(11) -0.0059(9) -0.0025(9) -0.0091(10)
C5 0.0300(12) 0.0237(11) 0.0253(11) -0.0064(9) 0.0000(9) -0.0068(9)
C6 0.0202(11) 0.0230(11) 0.0233(11) -0.0018(8) -0.0005(8) -0.0021(8)
C7 0.0386(14) 0.0252(12) 0.0246(11) -0.0047(9) -0.0039(9) 0.0088(10)
C8 0.0359(15) 0.0358(14) 0.0485(16) -0.0029(12) 0.0082(11) 0.0062(11)
C9 0.0462(18) 0.0522(18) 0.0499(17) -0.0075(14) 0.0042(13) 0.0151(13)
C10 0.0458(18) 0.0415(16) 0.0605(19) -0.0163(14) -0.0100(13) 0.0179(12)
C11 0.0520(17) 0.0252(13) 0.0390(14) -0.0065(10) -0.0048(12) 0.0114(11)
C12 0.0383(14) 0.0237(11) 0.0269(11) -0.0021(9) -0.0063(9) -0.0069(10)
C13 0.0596(18) 0.0279(13) 0.0372(14) 0.0049(11) -0.0124(12) -0.0125(12)
C14 0.080(2) 0.0424(17) 0.0497(18) 0.0022(14) 0.0114(16) -0.0224(16)
C15 0.0513(18) 0.0595(19) 0.0414(16) -0.0018(14) 0.0020(13) -0.0256(15)
C16 0.0365(15) 0.0405(15) 0.0433(15) -0.0047(12) 0.0039(11) -0.0099(11)
C17 0.0310(13) 0.0222(11) 0.0225(11) -0.0011(8) -0.0005(9) -0.0001(9)
C18 0.0353(15) 0.0421(16) 0.0495(16) 0.0057(12) 0.0125(12) -0.0016(11)
C19 0.0520(19) 0.0428(16) 0.0583(19) 0.0019(14) 0.0090(14) -0.0155(14)
C20 0.0585(18) 0.0304(13) 0.0392(14) 0.0043(11) -0.0078(12) -0.0158(12)
C21 0.0412(14) 0.0226(11) 0.0312(12) -0.0019(9) -0.0048(10) 0.0003(10)
C22 0.0235(12) 0.0261(11) 0.0328(12) -0.0067(9) 0.0008(9) 0.0020(9)
C23 0.0322(14) 0.0482(16) 0.0338(13) -0.0076(11) 0.0082(10) -0.0052(11)
C24A 0.053(5) 0.048(7) 0.058(6) -0.012(7) 0.023(4) -0.024(6)
C25A 0.034(3) 0.039(3) 0.059(4) -0.007(3) -0.006(2) -0.007(2)
C24B 0.038(6) 0.042(7) 0.072(6) 0.001(8) 0.008(4) -0.022(7)
C25B 0.024(3) 0.043(4) 0.060(5) -0.003(3) -0.005(3) 0.000(3)
C26 0.0249(13) 0.0392(14) 0.0448(15) -0.0082(11) -0.0079(10) 0.0040(10)
B1 0.0519(19) 0.0303(15) 0.0243(13) -0.0094(11) -0.0117(12) 0.0081(13)

loop_
_atom_type_symbol
_atom_type_description
_atom_type_scat_dispersion_real
_atom_type_scat_dispersion_imag
_atom_type_scat_source
C C 0.0181 0.0091 'International Tables Vol C Tables 4.2.6.8 and 6.1.1.4'
H H 0.0000 0.0000 'International Tables Vol C Tables 4.2.6.8 and 6.1.1.4'
B B 0.0090 0.0039 'International Tables Vol C Tables 4.2.6.8 and 6.1.1.4'
O O 0.0492 0.0322 'International Tables Vol C Tables 4.2.6.8 and 6.1.1.4'
P P 0.2955 0.4335 'International Tables Vol C Tables 4.2.6.8 and 6.1.1.4'
Ni Ni -3.0029 0.5091 'International Tables Vol C Tables 4.2.6.8 and 6.1.1.4'

loop_
_geom_angle_atom_site_label_1
_geom_angle_atom_site_label_2
_geom_angle_atom_site_label_3
_geom_angle
C1 Ni P2 81.84(7)
C1 Ni P1 81.96(7)
P2 Ni P1 161.49(3)
C1 Ni H3 135.8(9)
P2 Ni H3 99.7(9)
P1 Ni H3 98.1(9)
C1 Ni H4 157.2(10)
P2 Ni H4 96.5(10)
P1 Ni H4 95.0(10)
H3 Ni H4 67.0(13)
O1 P1 C7 103.26(9)
O1 P1 C12 103.65(9)
C7 P1 C12 108.41(11)
O1 P1 Ni 107.08(6)
C7 P1 Ni 117.78(8)
C12 P1 Ni 115.02(8)
O2 P2 C17 102.71(9)
O2 P2 C22 101.73(9)
C17 P2 C22 105.32(10)
O2 P2 Ni 106.51(6)
C17 P2 Ni 121.24(7)
C22 P2 Ni 116.71(8)
C2 O1 P1 111.25(13)
C6 O2 P2 110.70(13)
C6 C1 C2 115.66(19)
C6 C1 Ni 122.00(16)
C2 C1 Ni 122.34(16)
C3 C2 C1 123.6(2)
C3 C2 O1 119.03(18)
C1 C2 O1 117.33(18)
C2 C3 C4 118.0(2)
C2 C3 H3A 121.0
C4 C3 H3A 121.0
C3 C4 C5 121.2(2)
C3 C4 H4A 119.4
C5 C4 H4A 119.4
C6 C5 C4 118.1(2)
C6 C5 H5A 120.9
C4 C5 H5A 120.9
C5 C6 C1 123.4(2)
C5 C6 O2 119.13(19)
C1 C6 O2 117.48(18)
C11 C7 C8 102.8(2)
C11 C7 P1 118.57(17)
C8 C7 P1 111.63(16)
C11 C7 H7A 107.8
C8 C7 H7A 107.8
P1 C7 H7A 107.8
C9 C8 C7 104.3(2)
C9 C8 H8A 110.9
C7 C8 H8A 110.9
C9 C8 H8B 110.9
C7 C8 H8B 110.9
H8A C8 H8B 108.9
C8 C9 C10 105.3(2)
C8 C9 H9A 110.7
C10 C9 H9A 110.7
C8 C9 H9B 110.7
C10 C9 H9B 110.7
H9A C9 H9B 108.8
C9 C10 C11 107.2(2)
C9 C10 H10A 110.3
C11 C10 H10A 110.3
C9 C10 H10B 110.3
C11 C10 H10B 110.3
H10A C10 H10B 108.5
C7 C11 C10 104.5(2)
C7 C11 H11A 110.8
C10 C11 H11A 110.8
C7 C11 H11B 110.8
C10 C11 H11B 110.8
H11A C11 H11B 108.9
C16 C12 C13 103.3(2)
C16 C12 P1 111.31(16)
C13 C12 P1 118.37(17)
C16 C12 H12A 107.8
C13 C12 H12A 107.8
P1 C12 H12A 107.8
C12 C13 C14 103.2(2)
C12 C13 H13A 111.1
C14 C13 H13A 111.1
C12 C13 H13B 111.1
C14 C13 H13B 111.1
H13A C13 H13B 109.1
C15 C14 C13 107.1(2)
C15 C14 H14A 110.3
C13 C14 H14A 110.3
C15 C14 H14B 110.3
C13 C14 H14B 110.3
H14A C14 H14B 108.6
C14 C15 C16 106.8(2)
C14 C15 H15A 110.4
C16 C15 H15A 110.4
C14 C15 H15B 110.4
C16 C15 H15B 110.4
H15A C15 H15B 108.6
C15 C16 C12 105.6(2)
C15 C16 H16A 110.6
C12 C16 H16A 110.6
C15 C16 H16B 110.6
C12 C16 H16B 110.6
H16A C16 H16B 108.7
C21 C17 C18 104.05(19)
C21 C17 P2 116.77(15)
C18 C17 P2 113.05(16)
C21 C17 H17A 107.5
C18 C17 H17A 107.5
P2 C17 H17A 107.5
C19 C18 C17 105.8(2)
C19 C18 H18A 110.6
C17 C18 H18A 110.6
C19 C18 H18B 110.6
C17 C18 H18B 110.6
H18A C18 H18B 108.7
C18 C19 C20 106.9(2)
C18 C19 H19A 110.3
C20 C19 H19A 110.3
C18 C19 H19B 110.3
C20 C19 H19B 110.3
H19A C19 H19B 108.6
C19 C20 C21 105.9(2)
C19 C20 H20A 110.6
C21 C20 H20A 110.6
C19 C20 H20B 110.6
C21 C20 H20B 110.6
H20A C20 H20B 108.7
C17 C21 C20 102.9(2)
C17 C21 H21A 111.2
C20 C21 H21A 111.2
C17 C21 H21B 111.2
C20 C21 H21B 111.2
H21A C21 H21B 109.1
C23 C22 C26 105.59(19)
C23 C22 P2 112.95(16)
C26 C22 P2 113.39(16)
C23 C22 H22A 108.2
C26 C22 H22A 108.2
P2 C22 H22A 108.2
C24A C23 C22 100.9(6)
C22 C23 C24B 109.2(8)
C24A C23 H23A 111.6
C22 C23 H23A 111.6
C24B C23 H23A 93.5
C24A C23 H23B 111.6
C22 C23 H23B 111.6
C24B C23 H23B 120.2
H23A C23 H23B 109.4
C23 C24A C25A 104.8(10)
C23 C24A H24A 110.8
C25A C24A H24A 110.8
C23 C24A H24B 110.8
C25A C24A H24B 110.8
H24A C24A H24B 108.9
C26 C25A C24A 100.7(6)
C26 C25A H25A 111.6
C24A C25A H25A 111.6
C26 C25A H25B 111.6
C24A C25A H25B 111.6
H25A C25A H25B 109.4
C25B C24B C23 101.1(10)
C25B C24B H24C 111.6
C23 C24B H24C 111.6
C25B C24B H24D 111.6
C23 C24B H24D 111.6
H24C C24B H24D 109.4
C24B C25B C26 107.3(9)
C24B C25B H25C 110.3
C26 C25B H25C 110.3
C24B C25B H25D 110.3
C26 C25B H25D 110.3
H25C C25B H25D 108.5
C25A C26 C22 107.7(3)
C22 C26 C25B 99.3(3)
C25A C26 H26A 110.2
C22 C26 H26A 110.2
C25B C26 H26A 85.9
C25A C26 H26B 110.2
C22 C26 H26B 110.2
C25B C26 H26B 139.2
H26A C26 H26B 108.5
H1 B1 H2 112.6(19)
H1 B1 H3 111(2)
H2 B1 H3 110.5(19)
H1 B1 H4 108.8(19)
H2 B1 H4 108.4(18)
H3 B1 H4 105.2(18)

loop_
_geom_bond_atom_site_label_1
_geom_bond_atom_site_label_2
_geom_bond_distance
Ni C1 1.892(2)
Ni P2 2.1473(6)
Ni P1 2.1475(6)
Ni H3 1.86(3)
Ni H4 1.60(3)
P1 O1 1.6512(15)
P1 C7 1.816(2)
P1 C12 1.820(2)
P2 O2 1.6560(15)
P2 C17 1.812(2)
P2 C22 1.813(2)
O1 C2 1.401(3)
O2 C6 1.397(3)
C1 C6 1.393(3)
C1 C2 1.393(3)
C2 C3 1.387(3)
C3 C4 1.387(3)
C3 H3A 0.9500
C4 C5 1.393(3)
C4 H4A 0.9500
C5 C6 1.385(3)
C5 H5A 0.9500
C7 C11 1.533(3)
C7 C8 1.533(4)
C7 H7A 1.0000
C8 C9 1.521(4)
C8 H8A 0.9900
C8 H8B 0.9900
C9 C10 1.530(4)
C9 H9A 0.9900
C9 H9B 0.9900
C10 C11 1.540(4)
C10 H10A 0.9900
C10 H10B 0.9900
C11 H11A 0.9900
C11 H11B 0.9900
C12 C16 1.538(4)
C12 C13 1.543(3)
C12 H12A 1.0000
C13 C14 1.545(4)
C13 H13A 0.9900
C13 H13B 0.9900
C14 C15 1.516(5)
C14 H14A 0.9900
C14 H14B 0.9900
C15 C16 1.527(4)
C15 H15A 0.9900
C15 H15B 0.9900
C16 H16A 0.9900
C16 H16B 0.9900
C17 C21 1.528(3)
C17 C18 1.539(3)
C17 H17A 1.0000
C18 C19 1.521(4)
C18 H18A 0.9900
C18 H18B 0.9900
C19 C20 1.522(4)
C19 H19A 0.9900
C19 H19B 0.9900
C20 C21 1.528(3)
C20 H20A 0.9900
C20 H20B 0.9900
C21 H21A 0.9900
C21 H21B 0.9900
C22 C23 1.541(3)
C22 C26 1.553(3)
C22 H22A 1.0000
C23 C24A 1.498(18)
C23 C24B 1.566(19)
C23 H23A 0.9900
C23 H23B 0.9900
C24A C25A 1.552(18)
C24A H24A 0.9900
C24A H24B 0.9900
C25A C26 1.471(6)
C25A H25A 0.9900
C25A H25B 0.9900
C24B C25B 1.48(2)
C24B H24C 0.9900
C24B H24D 0.9900
C25B C26 1.603(7)
C25B H25C 0.9900
C25B H25D 0.9900
C26 H26A 0.9900
C26 H26B 0.9900
B1 H1 1.12(3)
B1 H2 1.17(3)
B1 H3 1.14(3)
B1 H4 1.28(3)

loop_
_geom_torsion_atom_site_label_1
_geom_torsion_atom_site_label_2
_geom_torsion_atom_site_label_3
_geom_torsion_atom_site_label_4
_geom_torsion
C1 Ni P1 O1 -1.85(9)
P2 Ni P1 O1 -30.96(11)
C1 Ni P1 C7 -117.51(11)
P2 Ni P1 C7 -146.62(11)
C1 Ni P1 C12 112.72(10)
P2 Ni P1 C12 83.61(12)
C1 Ni P2 O2 9.74(8)
P1 Ni P2 O2 38.86(11)
C1 Ni P2 C17 126.37(11)
P1 Ni P2 C17 155.48(11)
C1 Ni P2 C22 -103.00(10)
P1 Ni P2 C22 -73.89(12)
C7 P1 O1 C2 126.80(15)
C12 P1 O1 C2 -120.17(15)
Ni P1 O1 C2 1.82(14)
C17 P2 O2 C6 -140.98(14)
C22 P2 O2 C6 110.15(14)
Ni P2 O2 C6 -12.56(14)
P2 Ni C1 C6 -6.31(16)
P1 Ni C1 C6 -177.34(18)
P2 Ni C1 C2 172.85(18)
P1 Ni C1 C2 1.83(16)
C6 C1 C2 C3 -0.7(3)
Ni C1 C2 C3 -179.91(17)
C6 C1 C2 O1 178.06(17)
Ni C1 C2 O1 -1.2(3)
P1 O1 C2 C3 178.16(16)
P1 O1 C2 C1 -0.7(2)
C1 C2 C3 C4 1.2(3)
O1 C2 C3 C4 -177.55(19)
C2 C3 C4 C5 -0.5(3)
C3 C4 C5 C6 -0.6(3)
C4 C5 C6 C1 1.1(3)
C4 C5 C6 O2 -179.89(19)
C2 C1 C6 C5 -0.5(3)
Ni C1 C6 C5 178.74(16)
C2 C1 C6 O2 -179.51(17)
Ni C1 C6 O2 -0.3(3)
P2 O2 C6 C5 -169.93(16)
P2 O2 C6 C1 9.2(2)
O1 P1 C7 C11 56.7(2)
C12 P1 C7 C11 -52.8(2)
Ni P1 C7 C11 174.39(16)
O1 P1 C7 C8 -62.50(18)
C12 P1 C7 C8 -172.01(17)
Ni P1 C7 C8 55.22(19)
C11 C7 C8 C9 40.3(3)
P1 C7 C8 C9 168.49(18)
C7 C8 C9 C10 -30.3(3)
C8 C9 C10 C11 8.7(3)
C8 C7 C11 C10 -34.4(3)
P1 C7 C11 C10 -158.08(19)
C9 C10 C11 C7 16.1(3)
O1 P1 C12 C16 79.67(18)
C7 P1 C12 C16 -171.09(16)
Ni P1 C12 C16 -36.87(18)
O1 P1 C12 C13 -39.8(2)
C7 P1 C12 C13 69.4(2)
Ni P1 C12 C13 -156.34(17)
C16 C12 C13 C14 37.0(3)
P1 C12 C13 C14 160.57(19)
C12 C13 C14 C15 -27.0(3)
C13 C14 C15 C16 6.3(3)
C14 C15 C16 C12 17.1(3)
C13 C12 C16 C15 -33.8(3)
P1 C12 C16 C15 -161.88(18)
O2 P2 C17 C21 -53.50(19)
C22 P2 C17 C21 52.64(19)
Ni P2 C17 C21 -172.02(14)
O2 P2 C17 C18 67.17(19)
C22 P2 C17 C18 173.31(18)
Ni P2 C17 C18 -51.4(2)
C21 C17 C18 C19 -28.5(3)
P2 C17 C18 C19 -156.18(19)
C17 C18 C19 C20 7.7(3)
C18 C19 C20 C21 16.0(3)
C18 C17 C21 C20 38.0(2)
P2 C17 C21 C20 163.34(17)
C19 C20 C21 C17 -33.5(3)
O2 P2 C22 C23 -62.71(18)
C17 P2 C22 C23 -169.55(17)
Ni P2 C22 C23 52.73(18)
O2 P2 C22 C26 177.22(16)
C17 P2 C22 C26 70.37(18)
Ni P2 C22 C26 -67.35(18)
C26 C22 C23 C24A -24.4(5)
P2 C22 C23 C24A -148.9(5)
C26 C22 C23 C24B -7.8(6)
P2 C22 C23 C24B -132.2(6)
C22 C23 C24A C25A 42.3(7)
C24B C23 C24A C25A -77(5)
C23 C24A C25A C26 -44.4(8)
C24A C23 C24B C25B 46(4)
C22 C23 C24B C25B -18.6(11)
C23 C24B C25B C26 37.7(11)
C24A C25A C26 C22 27.5(7)
C24A C25A C26 C25B -51.0(8)
C23 C22 C26 C25A -2.6(4)
P2 C22 C26 C25A 121.6(3)
C23 C22 C26 C25B 28.5(3)
P2 C22 C26 C25B 152.7(3)
C24B C25B C26 C25A 66.2(9)
C24B C25B C26 C22 -42.8(8)
